data_4322518
loop_
_publ_author_name
'Udo Brand'
'Chris A. Wright'
'John R. Shapley'

_publ_section_title
;
 Synthesis and Characterization of {Re(CO)3}4-n{PtMe3}n(OH)4, (n= 1-3). A
 Set of Heterobimetallic Hydroxy Cubane Complexes
;
_journal_name_full 'Inorganic Chemistry'
_journal_page_first 5910
_journal_page_last 5912
_journal_paper_doi 10.1021/ic9906914
_journal_volume 38
_journal_year 1999
_chemical_formula_sum 'C18 H25 O15 Pt Re3'
_chemical_formula_weight 1235.07
_chemical_name_systematic
; 
 ? 
;
_space_group_IT_number 14
_symmetry_cell_setting monoclinic
_symmetry_space_group_name_Hall '-P 2yn'
_symmetry_space_group_name_H-M 'P 1 21/n 1'
_atom_sites_solution_hydrogens geom
_atom_sites_solution_primary direct
_atom_sites_solution_secondary difmap
_audit_creation_method SHELXL
_cell_angle_alpha 90.00
_cell_angle_beta 95.8530(10)
_cell_angle_gamma 90.00
_cell_formula_units_Z 4
_cell_length_a 11.8513(5)
_cell_length_b 16.9887(7)
_cell_length_c 14.7834(6)
_cell_measurement_temperature 198(2)
_cell_volume 2960.9(2)
_computing_cell_refinement 'Siemens XSCANS'
_computing_data_collection 'Siemens XSCANS'
_computing_data_reduction 'Siemens SHELXTL'
_computing_molecular_graphics 'Siemens SHELXTL'
_computing_publication_material 'Siemens SHELXTL'
_computing_structure_refinement 'SHELXL-93 (Sheldrick, 1993)'
_computing_structure_solution 'SHELXS-86 (Sheldrick, 1990)'
_diffrn_ambient_temperature 198(2)
_diffrn_measurement_device 'Siemens P4'
_diffrn_measurement_method '\w scans'
_diffrn_radiation_monochromator graphite
_diffrn_radiation_source 'fine-focus sealed tube'
_diffrn_radiation_type MoK\a
_diffrn_radiation_wavelength 0.71073
_diffrn_reflns_av_R_equivalents 0.0653
_diffrn_reflns_av_sigmaI/netI 0.0434
_diffrn_reflns_limit_h_max 15
_diffrn_reflns_limit_h_min -7
_diffrn_reflns_limit_k_max 21
_diffrn_reflns_limit_k_min -22
_diffrn_reflns_limit_l_max 15
_diffrn_reflns_limit_l_min -19
_diffrn_reflns_number 11773
_diffrn_reflns_theta_max 21.99
_diffrn_reflns_theta_min 1.83
_exptl_absorpt_coefficient_mu 16.996
_exptl_absorpt_correction_T_max 0.5066
_exptl_absorpt_correction_T_min 0.0417
_exptl_absorpt_correction_type integration
_exptl_crystal_colour colorless
_exptl_crystal_density_diffrn 2.771
_exptl_crystal_density_meas ?
_exptl_crystal_description platy
_exptl_crystal_F_000 2224
_exptl_crystal_size_max 0.04
_exptl_crystal_size_mid 0.18
_exptl_crystal_size_min 0.22
_refine_diff_density_max 0.908
_refine_diff_density_min -1.519
_refine_diff_density_rms 0.199
_refine_ls_extinction_method none
_refine_ls_goodness_of_fit_all 1.045
_refine_ls_goodness_of_fit_obs 1.059
_refine_ls_matrix_type full
_refine_ls_number_parameters 334
_refine_ls_number_reflns 3527
_refine_ls_number_restraints 0
_refine_ls_restrained_S_all 1.067
_refine_ls_restrained_S_obs 1.059
_refine_ls_R_factor_all 0.0397
_refine_ls_R_factor_obs 0.0319
_refine_ls_shift/esd_max -0.024
_refine_ls_shift/esd_mean 0.002
_refine_ls_structure_factor_coef Fsqd
_refine_ls_weighting_details 'w=1/[\s^2^(Fo^2^)+(0.0101P)^2^+43.1245P] where P=(Fo^2^+2Fc^2^)/3'
_refine_ls_weighting_scheme calc
_refine_ls_wR_factor_all 0.0697
_refine_ls_wR_factor_obs 0.0648
_reflns_number_observed 3218
_reflns_number_total 3617
_reflns_observed_criterion >2sigma(I)
_cod_data_source_file ic9906914_1.cif
_cod_data_source_block Re3Pt
_cod_depositor_comments
;
The following automatic conversions were performed:

'_exptl_crystal_density_meas' value 'not_measured' was changed to '?'
- the value is perceived as not measured.

Automatic conversion script
Id: cif_fix_values 3008 2015-01-20 13:52:24Z robertas 

The following automatic conversions were performed:

'_refine_ls_weighting_scheme' value 'calc
w=1/[\s^2^(Fo^2^)+(0.0101P)^2^+43.1245P] where P=(Fo^2^+2Fc^2^)/3'
was changed to 'calc'. New tag '_refine_ls_weighting_details' was
created. The value of the new tag was set to
'w=1/[\s^2^(Fo^2^)+(0.0101P)^2^+43.1245P] where P=(Fo^2^+2Fc^2^)/3'.

Automatic conversion script
Id: cif_fix_values 3143 2015-03-26 13:38:13Z robertas 
;
_cod_database_code 4322518

loop_
_symmetry_equiv_pos_as_xyz
'x, y, z'
'-x+1/2, y+1/2, -z+1/2'
'-x, -y, -z'
'x-1/2, -y-1/2, z-1/2'

loop_
_atom_site_aniso_label
_atom_site_aniso_U_11
_atom_site_aniso_U_22
_atom_site_aniso_U_33
_atom_site_aniso_U_23
_atom_site_aniso_U_13
_atom_site_aniso_U_12
Pt1 0.0325(3) 0.0300(3) 0.0260(3) -0.0006(2) -0.0008(2) 0.0012(2)
Re2 0.0418(3) 0.0230(3) 0.0292(3) 0.0023(2) 0.0019(2) 0.0011(2)
Re3 0.0393(3) 0.0309(3) 0.0298(3) 0.0014(2) -0.0077(2) 0.0001(2)
Re4 0.0354(3) 0.0311(3) 0.0365(3) 0.0072(2) 0.0051(2) -0.0009(2)
O1 0.034(4) 0.026(4) 0.033(5) -0.002(3) -0.001(3) -0.004(3)
O2 0.024(4) 0.021(4) 0.029(4) 0.000(3) -0.006(3) 0.001(3)
O3 0.030(4) 0.026(4) 0.033(5) 0.006(3) -0.001(3) 0.007(3)
O4 0.046(5) 0.032(4) 0.018(4) 0.001(3) 0.000(3) 0.006(4)
C11 0.061(8) 0.055(8) 0.013(7) -0.002(6) 0.002(6) 0.010(7)
C12 0.035(7) 0.057(8) 0.031(7) -0.003(6) 0.001(5) 0.017(6)
C13 0.046(8) 0.042(8) 0.053(9) -0.003(7) 0.002(6) -0.001(6)
C21 0.036(7) 0.030(7) 0.045(9) -0.003(7) -0.004(6) 0.000(6)
O21 0.059(6) 0.047(6) 0.041(6) 0.017(5) 0.001(4) 0.003(5)
C22 0.060(9) 0.038(8) 0.045(9) 0.025(7) 0.000(7) 0.013(7)
O22 0.082(8) 0.073(7) 0.065(8) 0.019(6) 0.025(6) 0.030(6)
C23 0.076(10) 0.018(7) 0.045(9) 0.010(6) -0.001(7) -0.003(7)
O23 0.105(8) 0.036(5) 0.065(7) -0.004(5) -0.012(6) -0.017(6)
C31 0.044(9) 0.065(9) 0.036(8) 0.003(7) -0.018(6) 0.013(8)
O31 0.045(7) 0.119(10) 0.078(9) -0.004(7) -0.011(6) 0.027(7)
C32 0.066(10) 0.031(8) 0.071(11) -0.001(8) -0.014(8) 0.004(7)
O32 0.105(9) 0.057(7) 0.060(7) -0.006(6) -0.026(6) -0.016(6)
C33 0.038(7) 0.031(7) 0.040(9) 0.001(6) -0.018(6) 0.006(6)
O33 0.105(8) 0.055(6) 0.038(6) 0.015(5) -0.011(5) 0.001(6)
C41 0.056(9) 0.038(8) 0.064(10) 0.005(7) 0.003(7) -0.004(7)
O41 0.093(9) 0.067(8) 0.106(10) -0.010(7) 0.006(7) -0.031(7)
C42 0.067(10) 0.053(9) 0.045(9) 0.030(8) 0.019(7) 0.005(7)
O42 0.082(8) 0.089(8) 0.076(9) 0.035(7) 0.023(6) 0.016(7)
C43 0.038(8) 0.066(10) 0.054(10) 0.028(8) 0.014(7) 0.013(7)
O43 0.070(8) 0.091(8) 0.095(10) 0.015(7) 0.031(7) 0.018(7)
O51 0.203(16) 0.116(11) 0.057(10) -0.013(8) 0.028(10) 0.008(11)
C51 0.084(12) 0.079(12) 0.054(12) 0.000(10) 0.012(9) 0.002(10)
C52 0.110(15) 0.084(13) 0.064(13) -0.011(10) -0.003(10) 0.001(11)
C53 0.098(15) 0.109(17) 0.155(23) 0.029(16) -0.015(14) -0.035(14)
O61 0.061(7) 0.125(11) 0.091(10) 0.000(8) 0.023(6) -0.032(7)
C61 0.057(10) 0.067(10) 0.061(11) 0.006(8) 0.014(8) -0.019(8)
C62 0.086(14) 0.171(23) 0.091(17) 0.004(15) -0.004(12) -0.035(15)
C63 0.117(17) 0.130(19) 0.115(20) -0.050(16) 0.011(14) 0.003(15)

loop_
_atom_site_label
_atom_site_type_symbol
_atom_site_fract_x
_atom_site_fract_y
_atom_site_fract_z
_atom_site_U_iso_or_equiv
_atom_site_thermal_displace_type
_atom_site_occupancy
_atom_site_calc_flag
_atom_site_refinement_flags
_atom_site_disorder_group
Pt1 Pt 0.31035(4) 0.21529(3) 0.43581(3) 0.02973(14) Uani 1 d . .
Re2 Re 0.38638(4) 0.05035(3) 0.32012(3) 0.03145(14) Uani 1 d . .
Re3 Re 0.21002(4) 0.18781(3) 0.21046(3) 0.03411(15) Uani 1 d . .
Re4 Re 0.49249(4) 0.23363(3) 0.27024(3) 0.03426(15) Uani 1 d . .
O1 O 0.2413(6) 0.1243(4) 0.3368(5) 0.031(2) Uani 1 d . .
H1D H 0.1739(6) 0.0954(4) 0.3553(5) 0.038 Uiso 1 calc R .
O2 O 0.3208(5) 0.2641(4) 0.2972(5) 0.025(2) Uani 1 d . .
H2D H 0.3024(5) 0.3215(4) 0.2910(5) 0.031 Uiso 1 calc R .
O3 O 0.4613(6) 0.1557(4) 0.3837(5) 0.030(2) Uani 1 d . .
H3D H 0.5277(6) 0.1468(4) 0.4300(5) 0.036 Uiso 1 calc R .
O4 O 0.3822(6) 0.1392(4) 0.2154(5) 0.032(2) Uani 1 d . .
H4D H 0.4018(6) 0.1188(4) 0.1555(5) 0.039 Uiso 1 calc R .
C11 C 0.3094(11) 0.1538(8) 0.5512(8) 0.043(3) Uani 1 d . .
H11A H 0.3822(11) 0.1267(8) 0.5644(8) 0.065 Uiso 1 calc R .
H11B H 0.2480(11) 0.1149(8) 0.5445(8) 0.065 Uiso 1 calc R .
H11C H 0.2975(11) 0.1897(8) 0.6013(8) 0.065 Uiso 1 calc R .
C12 C 0.1643(9) 0.2663(8) 0.4621(8) 0.041(3) Uani 1 d . .
H12A H 0.1043(9) 0.2265(8) 0.4602(8) 0.062 Uiso 1 calc R .
H12B H 0.1433(9) 0.3069(8) 0.4164(8) 0.062 Uiso 1 calc R .
H12C H 0.1741(9) 0.2905(8) 0.5226(8) 0.062 Uiso 1 calc R .
C13 C 0.3909(10) 0.3025(7) 0.5074(9) 0.047(3) Uani 1 d . .
H13A H 0.3834(10) 0.3514(7) 0.4722(9) 0.070 Uiso 1 calc R .
H13B H 0.4714(10) 0.2892(7) 0.5203(9) 0.070 Uiso 1 calc R .
H13C H 0.3573(10) 0.3096(7) 0.5647(9) 0.070 Uiso 1 calc R .
C21 C 0.3870(10) -0.0142(7) 0.4240(9) 0.038(3) Uani 1 d . .
O21 O 0.3888(7) -0.0565(5) 0.4873(6) 0.049(2) Uani 1 d . .
C22 C 0.5257(12) 0.0034(8) 0.2978(9) 0.048(4) Uani 1 d . .
O22 O 0.6115(10) -0.0252(6) 0.2820(7) 0.072(3) Uani 1 d . .
C23 C 0.3106(12) -0.0293(7) 0.2552(9) 0.047(3) Uani 1 d . .
O23 O 0.2632(9) -0.0814(6) 0.2120(7) 0.070(3) Uani 1 d . .
C31 C 0.0675(12) 0.2329(9) 0.2302(9) 0.050(4) Uani 1 d . .
O31 O -0.0171(9) 0.2598(8) 0.2417(8) 0.082(4) Uani 1 d . .
C32 C 0.1327(12) 0.1086(8) 0.1420(11) 0.057(4) Uani 1 d . .
O32 O 0.0864(10) 0.0570(6) 0.0983(7) 0.077(3) Uani 1 d . .
C33 C 0.2041(10) 0.2449(7) 0.1008(9) 0.038(3) Uani 1 d . .
O33 O 0.1987(9) 0.2809(6) 0.0326(7) 0.067(3) Uani 1 d . .
C41 C 0.5730(12) 0.3133(8) 0.3340(11) 0.053(4) Uani 1 d . .
O41 O 0.6217(10) 0.3629(7) 0.3776(9) 0.089(4) Uani 1 d . .
C42 C 0.4937(12) 0.2969(8) 0.1654(10) 0.054(4) Uani 1 d . .
O42 O 0.4971(9) 0.3378(7) 0.1046(8) 0.081(3) Uani 1 d . .
C43 C 0.6346(11) 0.1933(9) 0.2465(10) 0.052(4) Uani 1 d . .
O43 O 0.7207(9) 0.1661(7) 0.2279(8) 0.084(4) Uani 1 d . .
O51 O 0.4018(15) 0.0519(9) 0.0683(10) 0.125(5) Uani 1 d . .
C51 C 0.3723(14) 0.0536(10) -0.0158(12) 0.072(5) Uani 1 d . .
C52 C 0.3093(16) -0.0110(11) -0.0588(12) 0.087(5) Uani 1 d . .
H52A H 0.3593(16) -0.0426(11) -0.0932(12) 0.131 Uiso 1 calc R .
H52B H 0.2463(16) 0.0095(11) -0.1002(12) 0.131 Uiso 1 calc R .
H52C H 0.2794(16) -0.0439(11) -0.0123(12) 0.131 Uiso 1 calc R .
C53 C 0.3991(17) 0.1220(13) -0.0678(17) 0.123(8) Uani 1 d . .
H53A H 0.3334(17) 0.1359(13) -0.1105(17) 0.184 Uiso 1 calc R .
H53B H 0.4640(17) 0.1102(13) -0.1017(17) 0.184 Uiso 1 calc R .
H53C H 0.4181(17) 0.1662(13) -0.0265(17) 0.184 Uiso 1 calc R .
O61 O 0.0540(10) 0.0672(8) 0.3961(8) 0.091(4) Uani 1 d . .
C61 C -0.0423(14) 0.0511(9) 0.3716(11) 0.061(4) Uani 1 d . .
C62 C -0.1369(16) 0.0674(15) 0.4224(14) 0.117(8) Uani 1 d . .
H62A H -0.1848(16) 0.0205(15) 0.4232(14) 0.175 Uiso 1 calc R .
H62B H -0.1814(16) 0.1110(15) 0.3937(14) 0.175 Uiso 1 calc R .
H62C H -0.1089(16) 0.0819(15) 0.4848(14) 0.175 Uiso 1 calc R .
C63 C -0.0737(18) 0.0169(14) 0.2779(16) 0.121(8) Uani 1 d . .
H63A H -0.1548(18) 0.0041(14) 0.2706(16) 0.181 Uiso 1 calc R .
H63B H -0.0295(18) -0.0310(14) 0.2708(16) 0.181 Uiso 1 calc R .
H63C H -0.0573(18) 0.0555(14) 0.2317(16) 0.181 Uiso 1 calc R .

loop_
_atom_type_symbol
_atom_type_description
_atom_type_scat_dispersion_real
_atom_type_scat_dispersion_imag
_atom_type_scat_source
C C 0.0033 0.0016 'International Tables Vol C Tables 4.2.6.8 and 6.1.1.4'
H H 0.0000 0.0000 'International Tables Vol C Tables 4.2.6.8 and 6.1.1.4'
O O 0.0106 0.0060 'International Tables Vol C Tables 4.2.6.8 and 6.1.1.4'
Re Re -1.0185 7.2310 'International Tables Vol C Tables 4.2.6.8 and 6.1.1.4'
Pt Pt -1.7033 8.3905 'International Tables Vol C Tables 4.2.6.8 and 6.1.1.4'

loop_
_geom_angle_atom_site_label_1
_geom_angle_atom_site_label_2
_geom_angle_atom_site_label_3
_geom_angle
_geom_angle_site_symmetry_1
_geom_angle_site_symmetry_3
_geom_angle_publ_flag
C13 Pt1 C11 88.8(5) . . ?
C13 Pt1 C12 87.2(5) . . ?
C11 Pt1 C12 88.9(5) . . ?
C13 Pt1 O2 98.2(4) . . ?
C11 Pt1 O2 170.1(4) . . ?
C12 Pt1 O2 98.5(4) . . ?
C13 Pt1 O1 169.5(4) . . ?
C11 Pt1 O1 99.5(4) . . ?
C12 Pt1 O1 99.3(4) . . ?
O2 Pt1 O1 72.8(3) . . ?
C13 Pt1 O3 99.2(4) . . ?
C11 Pt1 O3 97.5(4) . . ?
C12 Pt1 O3 171.0(4) . . ?
O2 Pt1 O3 74.5(2) . . ?
O1 Pt1 O3 73.5(3) . . ?
C13 Pt1 Re4 90.5(4) . . ?
C11 Pt1 Re4 135.4(4) . . ?
C12 Pt1 Re4 135.6(4) . . ?
O2 Pt1 Re4 38.1(2) . . ?
O1 Pt1 Re4 79.1(2) . . ?
O3 Pt1 Re4 38.9(2) . . ?
C13 Pt1 Re2 136.7(4) . . ?
C11 Pt1 Re2 91.3(4) . . ?
C12 Pt1 Re2 136.1(4) . . ?
O2 Pt1 Re2 78.7(2) . . ?
O1 Pt1 Re2 37.6(2) . . ?
O3 Pt1 Re2 37.9(2) . . ?
Re4 Pt1 Re2 60.404(14) . . ?
C13 Pt1 Re3 135.0(4) . . ?
C11 Pt1 Re3 136.1(4) . . ?
C12 Pt1 Re3 91.5(4) . . ?
O2 Pt1 Re3 37.6(2) . . ?
O1 Pt1 Re3 37.3(2) . . ?
O3 Pt1 Re3 79.5(2) . . ?
Re4 Pt1 Re3 60.323(14) . . ?
Re2 Pt1 Re3 59.574(13) . . ?
C23 Re2 C21 87.6(5) . . ?
C23 Re2 C22 89.3(6) . . ?
C21 Re2 C22 88.0(5) . . ?
C23 Re2 O4 99.5(4) . . ?
C21 Re2 O4 171.1(4) . . ?
C22 Re2 O4 97.3(4) . . ?
C23 Re2 O1 97.8(5) . . ?
C21 Re2 O1 100.5(4) . . ?
C22 Re2 O1 169.1(4) . . ?
O4 Re2 O1 73.4(3) . . ?
C23 Re2 O3 171.7(4) . . ?
C21 Re2 O3 99.2(4) . . ?
C22 Re2 O3 95.6(5) . . ?
O4 Re2 O3 73.3(3) . . ?
O1 Re2 O3 76.5(3) . . ?
C23 Re2 Re3 90.7(4) . . ?
C21 Re2 Re3 137.1(4) . . ?
C22 Re2 Re3 134.8(4) . . ?
O4 Re2 Re3 38.4(2) . . ?
O1 Re2 Re3 37.4(2) . . ?
O3 Re2 Re3 81.1(2) . . ?
C23 Re2 Pt1 135.9(4) . . ?
C21 Re2 Pt1 92.8(4) . . ?
C22 Re2 Pt1 134.8(4) . . ?
O4 Re2 Pt1 78.4(2) . . ?
O1 Re2 Pt1 38.8(2) . . ?
O3 Re2 Pt1 39.7(2) . . ?
Re3 Re2 Pt1 60.252(13) . . ?
C23 Re2 Re4 135.9(4) . . ?
C21 Re2 Re4 136.4(4) . . ?
C22 Re2 Re4 90.0(4) . . ?
O4 Re2 Re4 37.0(2) . . ?
O1 Re2 Re4 79.2(2) . . ?
O3 Re2 Re4 37.8(2) . . ?
Re3 Re2 Re4 60.291(14) . . ?
Pt1 Re2 Re4 59.635(14) . . ?
C32 Re3 C33 86.1(6) . . ?
C32 Re3 C31 88.8(6) . . ?
C33 Re3 C31 88.2(5) . . ?
C32 Re3 O1 98.1(5) . . ?
C33 Re3 O1 172.3(4) . . ?
C31 Re3 O1 98.3(4) . . ?
C32 Re3 O2 170.1(4) . . ?
C33 Re3 O2 99.7(4) . . ?
C31 Re3 O2 99.3(4) . . ?
O1 Re3 O2 75.3(3) . . ?
C32 Re3 O4 98.6(5) . . ?
C33 Re3 O4 100.1(4) . . ?
C31 Re3 O4 169.2(4) . . ?
O1 Re3 O4 72.9(3) . . ?
O2 Re3 O4 72.6(3) . . ?
C32 Re3 Re2 90.4(4) . . ?
C33 Re3 Re2 136.5(4) . . ?
C31 Re3 Re2 135.1(4) . . ?
O1 Re3 Re2 37.5(2) . . ?
O2 Re3 Re2 79.9(2) . . ?
O4 Re3 Re2 37.7(2) . . ?
C32 Re3 Pt1 136.2(5) . . ?
C33 Re3 Pt1 137.7(4) . . ?
C31 Re3 Pt1 91.2(4) . . ?
O1 Re3 Pt1 38.7(2) . . ?
O2 Re3 Pt1 38.8(2) . . ?
O4 Re3 Pt1 78.0(2) . . ?
Re2 Re3 Pt1 60.174(13) . . ?
C32 Re3 Re4 135.1(4) . . ?
C33 Re3 Re4 93.1(4) . . ?
C31 Re3 Re4 136.1(4) . . ?
O1 Re3 Re4 79.3(2) . . ?
O2 Re3 Re4 37.2(2) . . ?
O4 Re3 Re4 37.3(2) . . ?
Re2 Re3 Re4 60.372(14) . . ?
Pt1 Re3 Re4 59.636(14) . . ?
C41 Re4 C43 86.4(6) . . ?
C41 Re4 C42 87.5(6) . . ?
C43 Re4 C42 88.4(6) . . ?
C41 Re4 O2 100.1(5) . . ?
C43 Re4 O2 172.5(5) . . ?
C42 Re4 O2 95.8(5) . . ?
C41 Re4 O4 170.3(5) . . ?
C43 Re4 O4 100.2(5) . . ?
C42 Re4 O4 99.7(5) . . ?
O2 Re4 O4 72.9(3) . . ?
C41 Re4 O3 99.7(5) . . ?
C43 Re4 O3 98.4(4) . . ?
C42 Re4 O3 170.3(5) . . ?
O2 Re4 O3 76.7(2) . . ?
O4 Re4 O3 72.5(3) . . ?
C41 Re4 Pt1 91.8(4) . . ?
C43 Re4 Pt1 137.5(4) . . ?
C42 Re4 Pt1 134.0(4) . . ?
O2 Re4 Pt1 39.2(2) . . ?
O4 Re4 Pt1 78.5(2) . . ?
O3 Re4 Pt1 40.1(2) . . ?
C41 Re4 Re3 136.6(4) . . ?
C43 Re4 Re3 136.9(5) . . ?
C42 Re4 Re3 90.4(4) . . ?
O2 Re4 Re3 37.1(2) . . ?
O4 Re4 Re3 37.8(2) . . ?
O3 Re4 Re3 80.0(2) . . ?
Pt1 Re4 Re3 60.041(14) . . ?
C41 Re4 Re2 136.5(4) . . ?
C43 Re4 Re2 93.7(4) . . ?
C42 Re4 Re2 136.0(5) . . ?
O2 Re4 Re2 79.0(2) . . ?
O4 Re4 Re2 36.8(2) . . ?
O3 Re4 Re2 37.2(2) . . ?
Pt1 Re4 Re2 59.962(13) . . ?
Re3 Re4 Re2 59.337(13) . . ?
Re3 O1 Re2 105.1(3) . . ?
Re3 O1 Pt1 104.0(3) . . ?
Re2 O1 Pt1 103.6(3) . . ?
Re3 O2 Re4 105.7(3) . . ?
Re3 O2 Pt1 103.5(3) . . ?
Re4 O2 Pt1 102.7(3) . . ?
Re2 O3 Re4 105.0(3) . . ?
Re2 O3 Pt1 102.4(3) . . ?
Re4 O3 Pt1 101.0(3) . . ?
Re2 O4 Re4 106.2(3) . . ?
Re2 O4 Re3 103.9(3) . . ?
Re4 O4 Re3 104.9(3) . . ?
O21 C21 Re2 177.8(10) . . ?
O22 C22 Re2 178.5(12) . . ?
O23 C23 Re2 178.7(13) . . ?
O31 C31 Re3 179.7(11) . . ?
O32 C32 Re3 178.1(13) . . ?
O33 C33 Re3 179.0(11) . . ?
O41 C41 Re4 177.2(14) . . ?
O42 C42 Re4 176.6(14) . . ?
O43 C43 Re4 176.5(14) . . ?
O51 C51 C52 120.0(17) . . ?
O51 C51 C53 119.3(19) . . ?
C52 C51 C53 120.7(18) . . ?
O61 C61 C62 124.7(16) . . ?
O61 C61 C63 120.3(16) . . ?
C62 C61 C63 114.8(16) . . ?

loop_
_geom_bond_atom_site_label_1
_geom_bond_atom_site_label_2
_geom_bond_distance
_geom_bond_site_symmetry_2
_geom_bond_publ_flag
Pt1 C13 2.006(12) . ?
Pt1 C11 2.002(12) . ?
Pt1 C12 2.009(11) . ?
Pt1 O2 2.226(7) . ?
Pt1 O1 2.226(7) . ?
Pt1 O3 2.258(7) . ?
Pt1 Re4 3.4387(7) . ?
Pt1 Re2 3.4502(6) . ?
Pt1 Re3 3.4528(7) . ?
Re2 C23 1.839(14) . ?
Re2 C21 1.887(14) . ?
Re2 C22 1.893(15) . ?
Re2 O4 2.160(7) . ?
Re2 O1 2.164(7) . ?
Re2 O3 2.169(7) . ?
Re2 Re3 3.4293(7) . ?
Re2 Re4 3.4654(7) . ?
Re3 C32 1.867(15) . ?
Re3 C33 1.884(14) . ?
Re3 C31 1.904(15) . ?
Re3 O1 2.156(7) . ?
Re3 O2 2.169(7) . ?
Re3 O4 2.195(7) . ?
Re3 Re4 3.4626(7) . ?
Re4 C41 1.86(2) . ?
Re4 C43 1.884(13) . ?
Re4 C42 1.888(14) . ?
Re4 O2 2.176(7) . ?
Re4 O4 2.173(7) . ?
Re4 O3 2.198(7) . ?
C21 O21 1.178(14) . ?
C22 O22 1.172(15) . ?
C23 O23 1.197(15) . ?
C31 O31 1.130(15) . ?
C32 O32 1.19(2) . ?
C33 O33 1.176(15) . ?
C41 O41 1.18(2) . ?
C42 O42 1.139(15) . ?
C43 O43 1.178(15) . ?
O51 C51 1.26(2) . ?
C51 C52 1.44(2) . ?
C51 C53 1.45(2) . ?
O61 C61 1.19(2) . ?
C61 C62 1.44(2) . ?
C61 C63 1.51(2) . ?
